data_4073060
loop_
_publ_author_name
'Coe, Benjamin J.'
'Curati, Naomi R. M.'
'Fitzgerald, Emma C.'
'Coles, Simon J.'
'Horton, Peter N.'
'Light, Mark E.'
'Hursthouse, Michael B.'

_publ_section_title
;
 Syntheses and Properties of Bimetallic Chromophore-Quencher Assemblies
 Containing Ruthenium(II) and Rhenium(I) Centers
;
_journal_issue 9
_journal_name_full Organometallics
_journal_page_first 2318
_journal_paper_doi 10.1021/om070042x
_journal_volume 26
_journal_year 2007
_chemical_formula_sum 'C25 H16 Cl3 F3 N3 O6 Re S'
_chemical_formula_weight 836.02
_chemical_name_systematic
;
?
;
_space_group_IT_number 2
_symmetry_cell_setting triclinic
_symmetry_space_group_name_Hall '-P 1'
_symmetry_space_group_name_H-M 'P -1'
_atom_sites_solution_hydrogens geom
_atom_sites_solution_primary direct
_atom_sites_solution_secondary difmap
_audit_creation_method SHELXL-97
_cell_angle_alpha 113.314(5)
_cell_angle_beta 92.841(5)
_cell_angle_gamma 92.544(5)
_cell_formula_units_Z 2
_cell_length_a 8.798(5)
_cell_length_b 12.597(5)
_cell_length_c 14.237(5)
_cell_measurement_temperature 293(2)
_cell_volume 1443.7(11)
_computing_cell_refinement 'DENZO (Otwinowski and MInor, 1997)'
_computing_data_collection 'COLLECT (Hooft, 1998)'
_computing_data_reduction 'DENZO, COLLECT, MAXUS (Mackay et al., 1998)'
_computing_molecular_graphics 'CAMERON (Watkin, et al., 1993)'
_computing_publication_material 'WINGX (Farrugia, 1998)'
_computing_structure_refinement 'SHELXL-97 (Sheldrick, 1997)'
_computing_structure_solution 'SHELXS-97 (Sheldrick, 1990)'
_diffrn_ambient_temperature 293(2)
_diffrn_detector_area_resol_mean 9.091
_diffrn_measured_fraction_theta_full 0.996
_diffrn_measured_fraction_theta_max 0.996
_diffrn_measurement_device_type 'Bruker Nonius Kappa CCD Area detector'
_diffrn_measurement_method '\f and \w scans to fill the asymmetric unit'
_diffrn_radiation_monochromator graphite
_diffrn_radiation_source 'Nonius-Bruker FR591 Rotating Anode'
_diffrn_radiation_type MoK\a
_diffrn_radiation_wavelength 0.71069
_diffrn_reflns_av_R_equivalents 0.0575
_diffrn_reflns_av_sigmaI/netI 0.0339
_diffrn_reflns_limit_h_max 10
_diffrn_reflns_limit_h_min -10
_diffrn_reflns_limit_k_max 14
_diffrn_reflns_limit_k_min -14
_diffrn_reflns_limit_l_max 16
_diffrn_reflns_limit_l_min -16
_diffrn_reflns_number 21088
_diffrn_reflns_theta_full 25.02
_diffrn_reflns_theta_max 25.02
_diffrn_reflns_theta_min 2.95
_exptl_absorpt_coefficient_mu 4.623
_exptl_absorpt_correction_type multi-scan
_exptl_absorpt_process_details 'SORTAV (Blessing, 1997)'
_exptl_crystal_density_diffrn 1.923
_exptl_crystal_density_method 'not measured'
_exptl_crystal_F_000 808
_refine_diff_density_max 1.204
_refine_diff_density_min -0.792
_refine_diff_density_rms 0.127
_refine_ls_extinction_method none
_refine_ls_goodness_of_fit_ref 1.064
_refine_ls_hydrogen_treatment mixed
_refine_ls_matrix_type full
_refine_ls_number_parameters 380
_refine_ls_number_reflns 5082
_refine_ls_number_restraints 0
_refine_ls_restrained_S_all 1.064
_refine_ls_R_factor_all 0.0287
_refine_ls_R_factor_gt 0.0274
_refine_ls_shift/su_max 0.001
_refine_ls_shift/su_mean 0.000
_refine_ls_structure_factor_coef Fsqd
_refine_ls_weighting_details 'calc w=1/[\s^2^(Fo^2^)+(0.0397P)^2^+2.4334P] where P=(Fo^2^+2Fc^2^)/3'
_refine_ls_weighting_scheme calc
_refine_ls_wR_factor_gt 0.0697
_refine_ls_wR_factor_ref 0.0704
_reflns_number_gt 4895
_reflns_number_total 5082
_reflns_threshold_expression >2sigma(I)
_cod_data_source_file om070042xsi20070116_084531.cif
_cod_data_source_block 5.CHCl3
_cod_depositor_comments
;
The following automatic conversions were performed:

'_symmetry_cell_setting' value 'Triclinic' changed to 'triclinic'
according to /home/saulius/struct/CIF-dictionaries/cif_core.dic
dictionary named 'cif_core.dic' version 2.4.1 from
2010-06-29.

'_exptl_absorpt_correction_type' value 'Multi-scan'
changed to 'multi-scan' according to
/home/saulius/struct/CIF-dictionaries/cif_core.dic dictionary named
'cif_core.dic' version 2.4.1 from 2010-06-29.

Automatic conversion script
Id: cif_fix_values 1715 2011-07-08 13:25:40Z adriana 
;
_cod_original_sg_symbol_H-M P-1
_cod_database_code 4073060

loop_
_symmetry_equiv_pos_as_xyz
'x, y, z'
'-x, -y, -z'

loop_
_atom_site_label
_atom_site_type_symbol
_atom_site_fract_x
_atom_site_fract_y
_atom_site_fract_z
_atom_site_U_iso_or_equiv
_atom_site_adp_type
_atom_site_occupancy
_atom_site_symmetry_multiplicity
_atom_site_calc_flag
_atom_site_refinement_flags
Re1 Re -0.213538(16) 0.134003(12) 0.688589(11) 0.01685(7) Uani 1 1 d .
N1 N -0.0897(4) 0.2116(3) 0.5989(2) 0.0185(7) Uani 1 1 d .
N2 N 0.0256(4) 0.1660(3) 0.7537(3) 0.0210(7) Uani 1 1 d .
N3 N -0.2323(4) 0.3126(3) 0.7881(3) 0.0193(7) Uani 1 1 d .
O1 O -0.1822(4) -0.1193(3) 0.5440(3) 0.0319(7) Uani 1 1 d .
O2 O -0.5404(3) 0.1228(3) 0.5955(2) 0.0328(7) Uani 1 1 d .
O3 O -0.3690(4) 0.0518(3) 0.8398(2) 0.0314(7) Uani 1 1 d .
C1 C -0.1928(4) -0.0247(4) 0.5980(3) 0.0188(8) Uani 1 1 d .
C2 C -0.4178(5) 0.1276(4) 0.6294(3) 0.0247(9) Uani 1 1 d .
C3 C -0.3095(5) 0.0830(4) 0.7849(3) 0.0221(9) Uani 1 1 d .
C4 C -0.2510(5) 0.4063(4) 0.8401(3) 0.0232(9) Uani 1 1 d .
C5 C -0.2784(5) 0.5250(3) 0.9064(3) 0.0253(9) Uani 1 1 d .
H5A H -0.3844 0.5297 0.9196 0.038 Uiso 1 1 calc R
H5B H -0.2514 0.5756 0.8732 0.038 Uiso 1 1 calc R
H5C H -0.2176 0.5479 0.9700 0.038 Uiso 1 1 calc R
C6 C -0.1408(5) 0.2139(4) 0.5055(3) 0.0213(8) Uani 1 1 d .
C7 C -0.2541(5) 0.1321(4) 0.4408(3) 0.0234(9) Uani 1 1 d .
H7 H -0.2973 0.0765 0.4610 0.028 Uiso 1 1 calc R
C8 C -0.3017(5) 0.1338(4) 0.3476(3) 0.0271(9) Uani 1 1 d .
H8 H -0.3762 0.0787 0.3052 0.033 Uiso 1 1 calc R
C9 C -0.2386(5) 0.2182(4) 0.3158(3) 0.0286(10) Uani 1 1 d .
H9 H -0.2736 0.2199 0.2538 0.034 Uiso 1 1 calc R
C10 C -0.1256(5) 0.2974(4) 0.3768(3) 0.0274(9) Uani 1 1 d .
H10 H -0.0835 0.3521 0.3551 0.033 Uiso 1 1 calc R
C11 C -0.0717(5) 0.2976(3) 0.4725(3) 0.0220(8) Uani 1 1 d .
C12 C 0.0490(5) 0.3735(4) 0.5358(3) 0.0245(9) Uani 1 1 d .
H12 H 0.0911 0.4314 0.5180 0.029 Uiso 1 1 calc R
C13 C 0.1051(5) 0.3635(3) 0.6225(3) 0.0232(9) Uani 1 1 d .
H13 H 0.1871 0.4121 0.6627 0.028 Uiso 1 1 calc R
C14 C 0.0355(5) 0.2771(3) 0.6503(3) 0.0204(8) Uani 1 1 d .
C15 C 0.1028(4) 0.2487(3) 0.7347(3) 0.0191(8) Uani 1 1 d .
C16 C 0.2479(5) 0.2966(4) 0.7839(3) 0.0234(9) Uani 1 1 d .
H16 H 0.2984 0.3547 0.7701 0.028 Uiso 1 1 calc R
C17 C 0.3138(5) 0.2573(4) 0.8518(3) 0.0236(9) Uani 1 1 d .
H17 H 0.4075 0.2907 0.8864 0.028 Uiso 1 1 calc R
C18 C 0.2394(5) 0.1659(4) 0.8694(3) 0.0232(9) Uani 1 1 d .
C19 C 0.3063(5) 0.1195(4) 0.9367(3) 0.0266(9) Uani 1 1 d .
H19 H 0.3991 0.1521 0.9733 0.032 Uiso 1 1 calc R
C20 C 0.2338(5) 0.0267(4) 0.9478(3) 0.0283(10) Uani 1 1 d .
H20 H 0.2775 -0.0039 0.9916 0.034 Uiso 1 1 calc R
C21 C 0.0924(5) -0.0219(4) 0.8922(3) 0.0270(9) Uani 1 1 d .
H21 H 0.0457 -0.0861 0.8985 0.032 Uiso 1 1 calc R
C22 C 0.0225(5) 0.0227(4) 0.8294(3) 0.0225(9) Uani 1 1 d .
H22 H -0.0712 -0.0103 0.7946 0.027 Uiso 1 1 calc R
C23 C 0.0936(5) 0.1196(4) 0.8176(3) 0.0201(8) Uani 1 1 d .
S1 S -0.32422(11) 0.34794(9) 1.10358(8) 0.0214(2) Uani 1 1 d .
F1 F -0.0761(3) 0.2969(3) 1.0028(2) 0.0450(7) Uani 1 1 d .
F2 F -0.0748(3) 0.4748(2) 1.1093(2) 0.0397(7) Uani 1 1 d .
F3 F -0.0381(3) 0.3407(3) 1.1640(2) 0.0441(7) Uani 1 1 d .
O4 O -0.3870(3) 0.3809(3) 1.0243(2) 0.0320(7) Uani 1 1 d .
O5 O -0.3489(4) 0.2279(3) 1.0859(2) 0.0321(7) Uani 1 1 d .
O6 O -0.3455(4) 0.4291(3) 1.2071(2) 0.0307(7) Uani 1 1 d .
C24 C -0.1179(5) 0.3651(4) 1.0947(3) 0.0266(9) Uani 1 1 d .
Cl1 Cl -0.6927(2) 0.24109(14) 1.22808(15) 0.0685(5) Uani 1 1 d .
Cl2 Cl -0.58048(18) 0.33830(15) 1.44292(13) 0.0588(4) Uani 1 1 d .
Cl3 Cl -0.72120(17) 0.48304(12) 1.35325(10) 0.0478(3) Uani 1 1 d .
C25 C -0.6072(6) 0.3636(4) 1.3304(4) 0.0386(12) Uani 1 1 d .
H25 H -0.5073 0.3828 1.3115 0.046 Uiso 1 1 calc R

loop_
_atom_site_aniso_label
_atom_site_aniso_U_11
_atom_site_aniso_U_22
_atom_site_aniso_U_33
_atom_site_aniso_U_23
_atom_site_aniso_U_13
_atom_site_aniso_U_12
Re1 0.01729(10) 0.01545(11) 0.01639(10) 0.00475(7) 0.00138(6) 0.00192(6)
N1 0.0197(17) 0.0176(17) 0.0166(16) 0.0045(14) 0.0057(13) 0.0049(13)
N2 0.0197(17) 0.0213(18) 0.0198(17) 0.0055(14) 0.0019(14) 0.0049(14)
N3 0.0173(17) 0.0198(19) 0.0190(17) 0.0057(15) 0.0007(13) 0.0058(13)
O1 0.0308(17) 0.0218(18) 0.0352(18) 0.0033(15) -0.0016(14) 0.0038(13)
O2 0.0221(17) 0.0375(19) 0.0336(18) 0.0093(15) -0.0042(14) 0.0038(13)
O3 0.0305(17) 0.0392(19) 0.0303(17) 0.0198(15) 0.0060(14) 0.0006(14)
C1 0.0170(19) 0.019(2) 0.0168(19) 0.0030(17) -0.0011(15) 0.0038(15)
C2 0.025(2) 0.021(2) 0.026(2) 0.0068(18) 0.0002(18) 0.0013(17)
C3 0.021(2) 0.022(2) 0.021(2) 0.0057(17) 0.0020(17) 0.0047(16)
C4 0.0159(19) 0.033(3) 0.024(2) 0.015(2) 0.0024(17) 0.0026(17)
C5 0.033(2) 0.016(2) 0.024(2) 0.0029(17) 0.0053(18) 0.0066(17)
C6 0.023(2) 0.019(2) 0.021(2) 0.0063(17) 0.0045(16) 0.0071(16)
C7 0.024(2) 0.024(2) 0.021(2) 0.0072(17) 0.0022(17) 0.0038(17)
C8 0.028(2) 0.028(2) 0.022(2) 0.0070(18) -0.0014(18) 0.0040(18)
C9 0.036(2) 0.031(2) 0.020(2) 0.0114(19) 0.0006(18) 0.0106(19)
C10 0.038(3) 0.025(2) 0.023(2) 0.0122(18) 0.0091(19) 0.0093(19)
C11 0.027(2) 0.016(2) 0.021(2) 0.0034(16) 0.0065(17) 0.0083(16)
C12 0.028(2) 0.016(2) 0.029(2) 0.0079(17) 0.0079(18) 0.0063(16)
C13 0.025(2) 0.016(2) 0.025(2) 0.0048(17) 0.0049(17) 0.0022(16)
C14 0.022(2) 0.016(2) 0.020(2) 0.0035(16) 0.0037(16) 0.0025(15)
C15 0.022(2) 0.0127(19) 0.0201(19) 0.0028(15) 0.0061(16) 0.0030(15)
C16 0.023(2) 0.024(2) 0.021(2) 0.0060(17) 0.0009(17) -0.0003(16)
C17 0.020(2) 0.023(2) 0.020(2) 0.0009(17) 0.0002(16) 0.0031(16)
C18 0.022(2) 0.024(2) 0.020(2) 0.0046(17) 0.0034(16) 0.0079(17)
C19 0.023(2) 0.029(2) 0.022(2) 0.0047(18) -0.0009(17) 0.0074(18)
C20 0.033(2) 0.031(3) 0.024(2) 0.0144(19) 0.0034(19) 0.0136(19)
C21 0.033(2) 0.023(2) 0.026(2) 0.0093(18) 0.0096(19) 0.0089(18)
C22 0.024(2) 0.022(2) 0.019(2) 0.0066(17) 0.0030(16) 0.0035(16)
C23 0.023(2) 0.019(2) 0.0160(19) 0.0034(16) 0.0026(16) 0.0080(16)
S1 0.0214(5) 0.0217(5) 0.0211(5) 0.0086(4) 0.0006(4) 0.0015(4)
F1 0.0360(16) 0.0537(19) 0.0330(15) 0.0018(14) 0.0132(13) 0.0136(13)
F2 0.0277(14) 0.0344(16) 0.0596(19) 0.0209(14) 0.0108(13) 0.0001(11)
F3 0.0298(15) 0.062(2) 0.0513(18) 0.0354(16) -0.0096(13) 0.0027(13)
O4 0.0242(16) 0.043(2) 0.0374(18) 0.0247(16) 0.0014(13) 0.0044(14)
O5 0.0410(18) 0.0225(16) 0.0310(17) 0.0100(14) -0.0047(14) -0.0013(13)
O6 0.0303(17) 0.0268(17) 0.0278(16) 0.0032(13) 0.0082(13) -0.0034(13)
C24 0.024(2) 0.029(2) 0.025(2) 0.0087(19) -0.0016(18) 0.0042(18)
Cl1 0.0699(10) 0.0405(8) 0.0796(12) 0.0081(8) 0.0051(9) -0.0003(7)
Cl2 0.0572(9) 0.0771(11) 0.0683(10) 0.0515(9) 0.0267(8) 0.0319(8)
Cl3 0.0616(8) 0.0467(8) 0.0419(7) 0.0215(6) 0.0131(6) 0.0260(7)
C25 0.034(3) 0.039(3) 0.048(3) 0.021(2) 0.015(2) 0.011(2)

loop_
_atom_type_symbol
_atom_type_description
_atom_type_scat_dispersion_real
_atom_type_scat_dispersion_imag
_atom_type_scat_source
C C 0.0033 0.0016 'International Tables Vol C Tables 4.2.6.8 and 6.1.1.4'
H H 0.0000 0.0000 'International Tables Vol C Tables 4.2.6.8 and 6.1.1.4'
N N 0.0061 0.0033 'International Tables Vol C Tables 4.2.6.8 and 6.1.1.4'
O O 0.0106 0.0060 'International Tables Vol C Tables 4.2.6.8 and 6.1.1.4'
F F 0.0171 0.0103 'International Tables Vol C Tables 4.2.6.8 and 6.1.1.4'
S S 0.1246 0.1234 'International Tables Vol C Tables 4.2.6.8 and 6.1.1.4'
Re Re -1.0185 7.2310 'International Tables Vol C Tables 4.2.6.8 and 6.1.1.4'
Cl Cl 0.1484 0.1585 'International Tables Vol C Tables 4.2.6.8 and 6.1.1.4'

loop_
_geom_angle_atom_site_label_1
_geom_angle_atom_site_label_2
_geom_angle_atom_site_label_3
_geom_angle
C1 Re1 C2 90.83(17)
C1 Re1 C3 90.25(17)
C2 Re1 C3 85.79(18)
C1 Re1 N3 178.63(14)
C2 Re1 N3 89.80(16)
C3 Re1 N3 91.01(15)
C1 Re1 N1 96.12(15)
C2 Re1 N1 98.97(16)
C3 Re1 N1 171.96(15)
N3 Re1 N1 82.58(13)
C1 Re1 N2 94.97(14)
C2 Re1 N2 171.45(15)
C3 Re1 N2 100.43(15)
N3 Re1 N2 84.27(13)
N1 Re1 N2 74.20(13)
C14 N1 C6 119.3(3)
C14 N1 Re1 113.0(3)
C6 N1 Re1 126.7(3)
C15 N2 C23 119.6(4)
C15 N2 Re1 112.8(3)
C23 N2 Re1 127.3(3)
C4 N3 Re1 176.1(3)
O1 C1 Re1 179.2(4)
O2 C2 Re1 178.5(4)
O3 C3 Re1 178.3(4)
N3 C4 C5 178.7(4)
N1 C6 C7 120.9(4)
N1 C6 C11 119.7(4)
C7 C6 C11 119.4(4)
C8 C7 C6 120.4(4)
C7 C8 C9 120.8(4)
C10 C9 C8 119.7(4)
C9 C10 C11 121.3(4)
C12 C11 C10 123.5(4)
C12 C11 C6 118.1(4)
C10 C11 C6 118.4(4)
C13 C12 C11 121.1(4)
C12 C13 C14 118.5(4)
N1 C14 C13 122.5(4)
N1 C14 C15 115.5(3)
C13 C14 C15 122.0(4)
N2 C15 C16 121.9(4)
N2 C15 C14 116.1(4)
C16 C15 C14 121.7(4)
C17 C16 C15 119.7(4)
C16 C17 C18 120.0(4)
C17 C18 C19 121.8(4)
C17 C18 C23 118.4(4)
C19 C18 C23 119.8(4)
C20 C19 C18 120.0(4)
C19 C20 C21 119.6(4)
C22 C21 C20 122.0(4)
C21 C22 C23 119.7(4)
N2 C23 C22 120.8(4)
N2 C23 C18 120.3(4)
C22 C23 C18 118.8(4)
O5 S1 O4 116.1(2)
O5 S1 O6 115.09(19)
O4 S1 O6 114.3(2)
O5 S1 C24 103.1(2)
O4 S1 C24 102.73(19)
O6 S1 C24 102.87(19)
F3 C24 F1 107.7(4)
F3 C24 F2 107.4(4)
F1 C24 F2 106.9(4)
F3 C24 S1 112.2(3)
F1 C24 S1 111.6(3)
F2 C24 S1 110.9(3)
Cl1 C25 Cl2 111.7(3)
Cl1 C25 Cl3 109.8(3)
Cl2 C25 Cl3 109.9(3)

loop_
_geom_bond_atom_site_label_1
_geom_bond_atom_site_label_2
_geom_bond_distance
Re1 C1 1.926(4)
Re1 C2 1.931(4)
Re1 C3 1.941(4)
Re1 N3 2.152(4)
Re1 N1 2.192(3)
Re1 N2 2.210(4)
N1 C14 1.339(5)
N1 C6 1.394(5)
N2 C15 1.341(5)
N2 C23 1.387(5)
N3 C4 1.142(6)
O1 C1 1.145(5)
O2 C2 1.148(5)
O3 C3 1.143(5)
C4 C5 1.457(6)
C6 C7 1.403(6)
C6 C11 1.436(6)
C7 C8 1.380(6)
C8 C9 1.413(7)
C9 C10 1.371(7)
C10 C11 1.419(6)
C11 C12 1.410(6)
C12 C13 1.360(6)
C13 C14 1.422(6)
C14 C15 1.488(6)
C15 C16 1.412(6)
C16 C17 1.365(6)
C17 C18 1.413(6)
C18 C19 1.422(6)
C18 C23 1.424(6)
C19 C20 1.374(7)
C20 C21 1.414(7)
C21 C22 1.366(6)
C22 C23 1.420(6)
S1 O5 1.436(3)
S1 O4 1.443(3)
S1 O6 1.450(3)
S1 C24 1.835(5)
F1 C24 1.331(5)
F2 C24 1.347(5)
F3 C24 1.323(5)
Cl1 C25 1.755(6)
Cl2 C25 1.759(5)
Cl3 C25 1.776(5)
